data_1562456
loop_
_publ_author_name
'Zhang, Kou-Lin'
'Zhang, Jing-Bo'
'Jing, Chu-Yue'
'Zhang, Lei'
'Walton, Richard I.'
'Zhu, Peizhi'
'Ng, Seik Weng'

_publ_section_title
;
 Synthesis, structures and properties of a family of four two-dimensional
 coordination polymers constructed from 5-hydroxyisophthalate
;
_journal_name_full 'Journal of Solid State Chemistry'
_journal_page_first 8
_journal_page_last 20
_journal_paper_doi 10.1016/j.jssc.2013.12.005
_journal_volume 211
_journal_year 2014
_chemical_formula_sum 'C16 H20 N6 O7 Zn'
_chemical_formula_weight 473.75
_space_group_IT_number 2
_space_group_name_Hall '-P 1'
_space_group_name_H-M_alt 'P -1'
_symmetry_cell_setting triclinic
_symmetry_space_group_name_H-M 'P -1'
_atom_sites_solution_hydrogens geom
_atom_sites_solution_primary direct
_atom_sites_solution_secondary difmap
_audit_creation_method SHELXL-97
_cell_angle_alpha 82.426(2)
_cell_angle_beta 70.449(2)
_cell_angle_gamma 63.495(2)
_cell_formula_units_Z 2
_cell_length_a 10.0866(15)
_cell_length_b 10.1962(15)
_cell_length_c 11.3836(17)
_cell_measurement_reflns_used 2812
_cell_measurement_temperature 296(2)
_cell_measurement_theta_max 25.7409
_cell_measurement_theta_min 2.2325
_cell_volume 987.1(3)
_computing_cell_refinement 'SAINT (Bruker, 2005)'
_computing_data_collection 'APEX2 (Bruker, 2005)'
_computing_data_reduction 'SAINT (Bruker, 2005)'
_computing_molecular_graphics 'Diamond (CRYSTAL IMPACT, 2001)'
_computing_publication_material 'publCIF (Westrip, 2010)'
_computing_structure_refinement 'SHELXL-97 (Sheldrick, 2008)'
_computing_structure_solution 'SHELXS-97 (Sheldrick, 2008)'
_diffrn_ambient_temperature 296(2)
_diffrn_detector_area_resol_mean 8.3
_diffrn_measured_fraction_theta_full 0.973
_diffrn_measured_fraction_theta_max 0.973
_diffrn_measurement_device_type 'Bruker APEXII area-detector'
_diffrn_measurement_method '\f and \w'
_diffrn_radiation_monochromator graphite
_diffrn_radiation_source 'fine-focus sealed tube'
_diffrn_radiation_type MoK\a
_diffrn_radiation_wavelength 0.71073
_diffrn_reflns_av_R_equivalents 0.0284
_diffrn_reflns_av_unetI/netI 0.0458
_diffrn_reflns_limit_h_max 13
_diffrn_reflns_limit_h_min -12
_diffrn_reflns_limit_k_max 11
_diffrn_reflns_limit_k_min -13
_diffrn_reflns_limit_l_max 14
_diffrn_reflns_limit_l_min -14
_diffrn_reflns_number 8590
_diffrn_reflns_theta_full 27.42
_diffrn_reflns_theta_max 27.42
_diffrn_reflns_theta_min 1.90
_exptl_absorpt_coefficient_mu 1.297
_exptl_absorpt_correction_T_max 0.901
_exptl_absorpt_correction_T_min 0.856
_exptl_absorpt_correction_type multi-scan
_exptl_absorpt_process_details '(SADABS; Sheldrick, 1996)'
_exptl_crystal_colour colourless
_exptl_crystal_density_diffrn 1.594
_exptl_crystal_density_method 'not measured'
_exptl_crystal_description block
_exptl_crystal_F_000 488
_exptl_crystal_size_max 0.14
_exptl_crystal_size_mid 0.10
_exptl_crystal_size_min 0.08
_refine_diff_density_max 0.909
_refine_diff_density_min -0.562
_refine_diff_density_rms 0.093
_refine_ls_extinction_method none
_refine_ls_goodness_of_fit_ref 1.065
_refine_ls_hydrogen_treatment constr
_refine_ls_matrix_type full
_refine_ls_number_parameters 273
_refine_ls_number_reflns 4372
_refine_ls_number_restraints 0
_refine_ls_restrained_S_all 1.065
_refine_ls_R_factor_all 0.0597
_refine_ls_R_factor_gt 0.0489
_refine_ls_shift/su_max 0.000
_refine_ls_shift/su_mean 0.000
_refine_ls_structure_factor_coef Fsqd
_refine_ls_weighting_details 'calc w=1/[\s^2^(Fo^2^)+(0.0786P)^2^+0.9380P] where P=(Fo^2^+2Fc^2^)/3'
_refine_ls_weighting_scheme calc
_refine_ls_wR_factor_gt 0.1378
_refine_ls_wR_factor_ref 0.1458
_reflns_number_gt 3647
_reflns_number_total 4372
_reflns_threshold_expression >2sigma(I)
_cod_data_source_file JSSC-2014-211-8.cif
_cod_data_source_block zjb8-5
_cod_original_sg_symbol_H-M P-1
_cod_database_code 1562456

loop_
_symmetry_equiv_pos_as_xyz
'x, y, z'
'-x, -y, -z'

loop_
_atom_site_label
_atom_site_type_symbol
_atom_site_fract_x
_atom_site_fract_y
_atom_site_fract_z
_atom_site_U_iso_or_equiv
_atom_site_adp_type
_atom_site_occupancy
_atom_site_symmetry_multiplicity
_atom_site_calc_flag
_atom_site_refinement_flags
_atom_site_disorder_assembly
_atom_site_disorder_group
C1 C 0.2354(4) 0.6251(3) 0.3479(3) 0.0293(7) Uani 1 1 d . . .
C2 C 0.1475(4) 0.7894(3) 0.3434(3) 0.0245(6) Uani 1 1 d . . .
C3 C -0.0050(4) 0.8524(3) 0.3403(3) 0.0263(7) Uani 1 1 d . . .
H3 H -0.0520 0.7930 0.3373 0.032 Uiso 1 1 calc R . .
C4 C -0.0877(4) 1.0043(4) 0.3419(3) 0.0269(7) Uani 1 1 d . . .
C5 C -0.0150(4) 1.0914(3) 0.3439(3) 0.0258(7) Uani 1 1 d . . .
H5 H -0.0691 1.1929 0.3434 0.031 Uiso 1 1 calc R . .
C6 C 0.1377(4) 1.0288(3) 0.3466(3) 0.0242(6) Uani 1 1 d . . .
C7 C 0.2195(4) 0.8770(3) 0.3471(3) 0.0256(7) Uani 1 1 d . . .
H7 H 0.3213 0.8345 0.3498 0.031 Uiso 1 1 calc R . .
C8 C 0.2137(4) 1.1244(3) 0.3503(3) 0.0262(7) Uani 1 1 d . . .
C9 C 0.1756(5) 0.4407(4) 0.6165(4) 0.0394(9) Uani 1 1 d . . .
H9 H 0.1021 0.5284 0.5970 0.047 Uiso 1 1 calc R . .
C10 C 0.3584(5) 0.2281(4) 0.6069(4) 0.0407(9) Uani 1 1 d . . .
H10 H 0.4391 0.1375 0.5755 0.049 Uiso 1 1 calc R . .
C11 C 0.1191(10) 0.5042(6) 0.8374(5) 0.093(2) Uani 1 1 d . . .
H11A H 0.1975 0.5169 0.8598 0.112 Uiso 1 1 calc R . .
H11B H 0.0476 0.5998 0.8181 0.112 Uiso 1 1 calc R . .
C12 C 0.0355(11) 0.4465(7) 0.9412(5) 0.129(4) Uani 1 1 d . . .
H12A H 0.1051 0.3492 0.9595 0.154 Uiso 1 1 calc R . .
H12B H -0.0476 0.4392 0.9218 0.154 Uiso 1 1 calc R . .
C13 C 0.5448(6) 0.3569(5) 0.1285(4) 0.0584(13) Uani 1 1 d . . .
H13 H 0.5022 0.4581 0.1387 0.070 Uiso 1 1 calc R . .
C14 C 0.5781(4) 0.1393(4) 0.1589(3) 0.0374(8) Uani 1 1 d . . .
H14 H 0.5690 0.0541 0.1919 0.045 Uiso 1 1 calc R . .
C15 C 0.8102(5) 0.0243(5) -0.0293(4) 0.0501(11) Uani 1 1 d . . .
H15A H 0.8322 0.0624 -0.1127 0.060 Uiso 1 1 calc R . .
H15B H 0.7736 -0.0487 -0.0305 0.060 Uiso 1 1 calc R . .
C16 C 0.9607(5) -0.0496(5) 0.0050(4) 0.0454(10) Uani 1 1 d . . .
H16A H 0.9379 -0.0838 0.0898 0.055 Uiso 1 1 calc R . .
H16B H 1.0325 -0.1347 -0.0494 0.055 Uiso 1 1 calc R . .
N1 N 0.2771(3) 0.3290(3) 0.5371(3) 0.0289(6) Uani 1 1 d . . .
N2 N 0.3123(5) 0.2707(4) 0.7228(3) 0.0608(11) Uani 1 1 d . . .
N3 N 0.1954(5) 0.4076(4) 0.7261(3) 0.0528(10) Uani 1 1 d . . .
N4 N 0.4842(3) 0.2729(3) 0.2083(3) 0.0351(7) Uani 1 1 d . . .
N5 N 0.6677(5) 0.2851(5) 0.0357(4) 0.0684(13) Uani 1 1 d . . .
N6 N 0.6853(4) 0.1449(4) 0.0569(3) 0.0398(8) Uani 1 1 d . . .
O1 O -0.2517(3) 1.0702(3) 0.3427(2) 0.0328(5) Uani 1 1 d . . .
H1 H -0.2957 1.1549 0.3696 0.049 Uiso 1 1 calc R . .
O2 O 0.1716(3) 0.5482(3) 0.3332(2) 0.0353(6) Uani 1 1 d . . .
O3 O 0.3632(3) 0.5730(3) 0.3674(3) 0.0441(7) Uani 1 1 d . . .
O4 O 0.1394(3) 1.2631(2) 0.3388(2) 0.0328(5) Uani 1 1 d . . .
O5 O 0.3448(3) 1.0705(3) 0.3646(3) 0.0359(6) Uani 1 1 d . . .
O1W O 0.5648(17) 0.8310(17) 0.0646(13) 0.353(8) Uani 1 1 d . . .
H1WA H 0.6537 0.7854 0.0172 0.530 Uiso 1 1 d R . .
H1WB H 0.5637 0.8277 0.1404 0.530 Uiso 1 1 d R . .
O2W O 0.6331(4) 0.3492(4) 0.4013(4) 0.0659(10) Uani 1 1 d . . .
H2WA H 0.6660 0.3188 0.4642 0.099 Uiso 1 1 d R . .
H2WB H 0.5590 0.4367 0.4169 0.099 Uiso 1 1 d R . .
Zn1 Zn 0.28866(4) 0.33356(4) 0.35588(4) 0.02736(15) Uani 1 1 d . . .

loop_
_atom_site_aniso_label
_atom_site_aniso_U_11
_atom_site_aniso_U_22
_atom_site_aniso_U_33
_atom_site_aniso_U_23
_atom_site_aniso_U_13
_atom_site_aniso_U_12
C1 0.0357(18) 0.0186(15) 0.0320(17) -0.0010(13) -0.0093(14) -0.0110(14)
C2 0.0295(16) 0.0171(14) 0.0256(15) -0.0022(11) -0.0074(12) -0.0090(12)
C3 0.0301(17) 0.0229(16) 0.0292(16) -0.0008(12) -0.0077(13) -0.0150(13)
C4 0.0253(16) 0.0245(16) 0.0295(16) -0.0008(13) -0.0077(13) -0.0097(13)
C5 0.0273(16) 0.0150(14) 0.0322(16) -0.0023(12) -0.0076(13) -0.0073(12)
C6 0.0290(16) 0.0203(15) 0.0235(14) 0.0003(12) -0.0073(12) -0.0113(13)
C7 0.0221(15) 0.0210(15) 0.0309(16) -0.0009(12) -0.0084(12) -0.0064(12)
C8 0.0300(17) 0.0197(15) 0.0276(15) -0.0002(12) -0.0067(13) -0.0112(13)
C9 0.041(2) 0.0291(18) 0.0378(19) -0.0044(15) -0.0046(16) -0.0099(16)
C10 0.040(2) 0.0317(19) 0.039(2) -0.0009(15) -0.0118(16) -0.0060(16)
C11 0.144(6) 0.058(3) 0.043(3) -0.021(2) -0.009(3) -0.022(4)
C12 0.200(9) 0.054(4) 0.047(3) -0.013(3) 0.025(4) -0.023(5)
C13 0.057(3) 0.037(2) 0.057(3) 0.0024(19) 0.010(2) -0.019(2)
C14 0.037(2) 0.0342(19) 0.0328(18) -0.0033(15) -0.0033(15) -0.0133(16)
C15 0.041(2) 0.055(3) 0.038(2) -0.0170(19) 0.0021(17) -0.012(2)
C16 0.039(2) 0.044(2) 0.037(2) -0.0070(17) -0.0008(17) -0.0102(18)
N1 0.0284(14) 0.0224(13) 0.0326(14) -0.0032(11) -0.0066(11) -0.0092(11)
N2 0.074(3) 0.053(2) 0.043(2) -0.0044(17) -0.0279(19) -0.008(2)
N3 0.069(3) 0.040(2) 0.0349(18) -0.0105(15) -0.0109(17) -0.0114(18)
N4 0.0315(16) 0.0309(16) 0.0360(16) -0.0027(12) -0.0029(12) -0.0119(13)
N5 0.065(3) 0.047(2) 0.057(2) 0.0022(19) 0.017(2) -0.020(2)
N6 0.0361(17) 0.0390(18) 0.0323(16) -0.0029(13) -0.0016(13) -0.0113(14)
O1 0.0463(15) 0.0312(13) 0.0388(13) 0.0081(11) -0.0238(12) -0.0264(12)
O2 0.0413(14) 0.0184(11) 0.0505(15) -0.0004(10) -0.0170(12) -0.0142(11)
O3 0.0386(15) 0.0198(12) 0.075(2) 0.0017(12) -0.0281(14) -0.0064(11)
O4 0.0335(13) 0.0186(11) 0.0498(15) 0.0010(10) -0.0164(11) -0.0117(10)
O5 0.0310(13) 0.0274(12) 0.0541(16) 0.0020(11) -0.0167(11) -0.0145(11)
O1W 0.330(18) 0.56(3) 0.267(15) 0.059(14) -0.163(14) -0.236(18)
O2W 0.0492(19) 0.0452(18) 0.094(3) -0.0134(17) -0.0361(18) 0.0009(15)
Zn1 0.0273(2) 0.0210(2) 0.0331(2) -0.00303(15) -0.00606(16) -0.01125(16)

loop_
_atom_type_symbol
_atom_type_description
_atom_type_scat_dispersion_real
_atom_type_scat_dispersion_imag
_atom_type_scat_source
C C 0.0033 0.0016 'International Tables Vol C Tables 4.2.6.8 and 6.1.1.4'
H H 0.0000 0.0000 'International Tables Vol C Tables 4.2.6.8 and 6.1.1.4'
N N 0.0061 0.0033 'International Tables Vol C Tables 4.2.6.8 and 6.1.1.4'
O O 0.0106 0.0060 'International Tables Vol C Tables 4.2.6.8 and 6.1.1.4'
Zn Zn 0.2839 1.4301 'International Tables Vol C Tables 4.2.6.8 and 6.1.1.4'

loop_
_geom_angle_atom_site_label_1
_geom_angle_atom_site_label_2
_geom_angle_atom_site_label_3
_geom_angle
_geom_angle_site_symmetry_1
_geom_angle_site_symmetry_3
O3 C1 O2 123.9(3) . .
O3 C1 C2 118.9(3) . .
O2 C1 C2 117.2(3) . .
C3 C2 C7 120.5(3) . .
C3 C2 C1 120.4(3) . .
C7 C2 C1 119.0(3) . .
C2 C3 C4 120.1(3) . .
C2 C3 H3 120.0 . .
C4 C3 H3 120.0 . .
C5 C4 C3 119.3(3) . .
C5 C4 O1 121.1(3) . .
C3 C4 O1 119.6(3) . .
C4 C5 C6 120.8(3) . .
C4 C5 H5 119.6 . .
C6 C5 H5 119.6 . .
C5 C6 C7 119.9(3) . .
C5 C6 C8 120.1(3) . .
C7 C6 C8 120.0(3) . .
C2 C7 C6 119.4(3) . .
C2 C7 H7 120.3 . .
C6 C7 H7 120.3 . .
O5 C8 O4 121.3(3) . .
O5 C8 C6 120.7(3) . .
O4 C8 C6 118.0(3) . .
O5 C8 Zn1 71.46(19) . 1_565
O4 C8 Zn1 49.89(15) . 1_565
C6 C8 Zn1 167.8(2) . 1_565
N3 C9 N1 109.3(3) . .
N3 C9 H9 125.4 . .
N1 C9 H9 125.4 . .
N2 C10 N1 113.3(4) . .
N2 C10 H10 123.3 . .
N1 C10 H10 123.3 . .
C12 C11 N3 112.1(5) . .
C12 C11 H11A 109.2 . .
N3 C11 H11A 109.2 . .
C12 C11 H11B 109.2 . .
N3 C11 H11B 109.2 . .
H11A C11 H11B 107.9 . .
C11 C12 C12 108.6(8) . 2_567
C11 C12 H12A 110.0 . .
C12 C12 H12A 110.0 2_567 .
C11 C12 H12B 110.0 . .
C12 C12 H12B 110.0 2_567 .
H12A C12 H12B 108.4 . .
N5 C13 N4 114.8(4) . .
N5 C13 H13 122.6 . .
N4 C13 H13 122.6 . .
N6 C14 N4 110.1(3) . .
N6 C14 H14 124.9 . .
N4 C14 H14 124.9 . .
N6 C15 C16 113.6(3) . .
N6 C15 H15A 108.8 . .
C16 C15 H15A 108.8 . .
N6 C15 H15B 108.8 . .
C16 C15 H15B 108.8 . .
H15A C15 H15B 107.7 . .
C16 C16 C15 113.6(5) 2_755 .
C16 C16 H16A 108.8 2_755 .
C15 C16 H16A 108.8 . .
C16 C16 H16B 108.8 2_755 .
C15 C16 H16B 108.8 . .
H16A C16 H16B 107.7 . .
C9 N1 C10 103.9(3) . .
C9 N1 Zn1 122.7(3) . .
C10 N1 Zn1 133.4(2) . .
C10 N2 N3 103.1(3) . .
C9 N3 N2 110.4(3) . .
C9 N3 C11 127.4(4) . .
N2 N3 C11 121.9(4) . .
C14 N4 C13 102.6(3) . .
C14 N4 Zn1 127.8(3) . .
C13 N4 Zn1 129.4(3) . .
C13 N5 N6 102.2(3) . .
C14 N6 N5 110.2(3) . .
C14 N6 C15 128.7(4) . .
N5 N6 C15 121.1(3) . .
C4 O1 H1 109.5 . .
C1 O2 Zn1 113.9(2) . .
C8 O4 Zn1 100.8(2) . 1_565
C8 O5 Zn1 80.12(19) . 1_565
H1WB O1W H1WA 111.6 . .
H1WA O1W H1WB 111.6 . .
H2WA O2W H2WB 109.5 . .
O2 Zn1 O4 99.51(10) . 1_545
O2 Zn1 N4 103.88(12) . .
O4 Zn1 N4 112.11(12) 1_545 .
O2 Zn1 N1 101.33(11) . .
O4 Zn1 N1 109.45(11) 1_545 .
N4 Zn1 N1 126.18(12) . .
O2 Zn1 O5 157.19(10) . 1_545
O4 Zn1 O5 57.76(9) 1_545 1_545
N4 Zn1 O5 85.12(11) . 1_545
N1 Zn1 O5 89.44(10) . 1_545
O2 Zn1 C8 128.84(11) . 1_545
O4 Zn1 C8 29.35(10) 1_545 1_545
N4 Zn1 C8 99.67(11) . 1_545
N1 Zn1 C8 100.12(11) . 1_545
O5 Zn1 C8 28.42(9) 1_545 1_545

loop_
_geom_bond_atom_site_label_1
_geom_bond_atom_site_label_2
_geom_bond_distance
_geom_bond_site_symmetry_2
C1 O3 1.242(4) .
C1 O2 1.270(4) .
C1 C2 1.509(4) .
C2 C3 1.389(5) .
C2 C7 1.391(4) .
C3 C4 1.393(4) .
C3 H3 0.9300 .
C4 C5 1.387(5) .
C4 O1 1.479(4) .
C5 C6 1.389(5) .
C5 H5 0.9300 .
C6 C7 1.392(4) .
C6 C8 1.497(4) .
C7 H7 0.9300 .
C8 O5 1.244(4) .
C8 O4 1.284(4) .
C8 Zn1 2.574(3) 1_565
C9 N3 1.306(5) .
C9 N1 1.332(4) .
C9 H9 0.9300 .
C10 N2 1.306(5) .
C10 N1 1.352(5) .
C10 H10 0.9300 .
C11 C12 1.431(9) .
C11 N3 1.473(5) .
C11 H11A 0.9700 .
C11 H11B 0.9700 .
C12 C12 1.594(11) 2_567
C12 H12A 0.9700 .
C12 H12B 0.9700 .
C13 N5 1.306(6) .
C13 N4 1.351(5) .
C13 H13 0.9300 .
C14 N6 1.311(5) .
C14 N4 1.327(4) .
C14 H14 0.9300 .
C15 N6 1.473(5) .
C15 C16 1.524(6) .
C15 H15A 0.9700 .
C15 H15B 0.9700 .
C16 C16 1.513(9) 2_755
C16 H16A 0.9700 .
C16 H16B 0.9700 .
N1 Zn1 2.022(3) .
N2 N3 1.362(5) .
N4 Zn1 2.016(3) .
N5 N6 1.359(5) .
O1 H1 0.8200 .
O2 Zn1 2.000(2) .
O4 Zn1 2.004(2) 1_565
O5 Zn1 2.478(3) 1_565
O1W H1WA 0.8258 .
O1W H1WB 0.8558 .
O2W H2WA 0.8525 .
O2W H2WB 0.8622 .
Zn1 O4 2.004(2) 1_545
Zn1 O5 2.478(3) 1_545
Zn1 C8 2.574(3) 1_545

loop_
_geom_torsion_atom_site_label_1
_geom_torsion_atom_site_label_2
_geom_torsion_atom_site_label_3
_geom_torsion_atom_site_label_4
_geom_torsion
_geom_torsion_site_symmetry_1
_geom_torsion_site_symmetry_2
_geom_torsion_site_symmetry_3
_geom_torsion_site_symmetry_4
O3 C1 C2 C3 -170.4(3) . . . .
O2 C1 C2 C3 8.5(5) . . . .
O3 C1 C2 C7 7.2(5) . . . .
O2 C1 C2 C7 -173.9(3) . . . .
C7 C2 C3 C4 -0.5(5) . . . .
C1 C2 C3 C4 177.1(3) . . . .
C2 C3 C4 C5 1.3(5) . . . .
C2 C3 C4 O1 -178.0(3) . . . .
C3 C4 C5 C6 -1.2(5) . . . .
O1 C4 C5 C6 178.2(3) . . . .
C4 C5 C6 C7 0.2(5) . . . .
C4 C5 C6 C8 -179.3(3) . . . .
C3 C2 C7 C6 -0.5(5) . . . .
C1 C2 C7 C6 -178.2(3) . . . .
C5 C6 C7 C2 0.7(5) . . . .
C8 C6 C7 C2 -179.9(3) . . . .
C5 C6 C8 O5 173.2(3) . . . .
C7 C6 C8 O5 -6.2(5) . . . .
C5 C6 C8 O4 -6.6(4) . . . .
C7 C6 C8 O4 174.0(3) . . . .
C5 C6 C8 Zn1 -0.2(12) . . . 1_565
C7 C6 C8 Zn1 -179.6(9) . . . 1_565
N3 C11 C12 C12 177.1(9) . . . 2_567
N6 C15 C16 C16 -65.4(5) . . . 2_755
N3 C9 N1 C10 -0.2(5) . . . .
N3 C9 N1 Zn1 -179.5(3) . . . .
N2 C10 N1 C9 0.5(5) . . . .
N2 C10 N1 Zn1 179.7(3) . . . .
N1 C10 N2 N3 -0.6(5) . . . .
N1 C9 N3 N2 -0.1(5) . . . .
N1 C9 N3 C11 173.5(5) . . . .
C10 N2 N3 C9 0.4(5) . . . .
C10 N2 N3 C11 -173.6(5) . . . .
C12 C11 N3 C9 122.0(7) . . . .
C12 C11 N3 N2 -65.0(9) . . . .
N6 C14 N4 C13 -0.4(5) . . . .
N6 C14 N4 Zn1 174.2(3) . . . .
N5 C13 N4 C14 -0.4(6) . . . .
N5 C13 N4 Zn1 -174.9(4) . . . .
N4 C13 N5 N6 1.0(6) . . . .
N4 C14 N6 N5 1.1(5) . . . .
N4 C14 N6 C15 -178.2(4) . . . .
C13 N5 N6 C14 -1.2(6) . . . .
C13 N5 N6 C15 178.1(4) . . . .
C16 C15 N6 C14 -89.6(5) . . . .
C16 C15 N6 N5 91.2(5) . . . .
O3 C1 O2 Zn1 3.9(5) . . . .
C2 C1 O2 Zn1 -174.9(2) . . . .
O5 C8 O4 Zn1 -1.5(4) . . . 1_565
C6 C8 O4 Zn1 178.3(2) . . . 1_565
O4 C8 O5 Zn1 1.2(3) . . . 1_565
C6 C8 O5 Zn1 -178.5(3) . . . 1_565
C1 O2 Zn1 O4 175.6(2) . . . 1_545
C1 O2 Zn1 N4 -68.7(3) . . . .
C1 O2 Zn1 N1 63.4(3) . . . .
C1 O2 Zn1 O5 -179.9(2) . . . 1_545
C1 O2 Zn1 C8 176.4(2) . . . 1_545
C14 N4 Zn1 O2 -158.6(3) . . . .
C13 N4 Zn1 O2 14.6(4) . . . .
C14 N4 Zn1 O4 -52.1(4) . . . 1_545
C13 N4 Zn1 O4 121.1(4) . . . 1_545
C14 N4 Zn1 N1 85.8(4) . . . .
C13 N4 Zn1 N1 -100.9(4) . . . .
C14 N4 Zn1 O5 0.1(3) . . . 1_545
C13 N4 Zn1 O5 173.3(4) . . . 1_545
C14 N4 Zn1 C8 -24.4(4) . . . 1_545
C13 N4 Zn1 C8 148.8(4) . . . 1_545
C9 N1 Zn1 O2 16.8(3) . . . .
C10 N1 Zn1 O2 -162.3(4) . . . .
C9 N1 Zn1 O4 -87.6(3) . . . 1_545
C10 N1 Zn1 O4 93.2(4) . . . 1_545
C9 N1 Zn1 N4 133.5(3) . . . .
C10 N1 Zn1 N4 -45.6(4) . . . .
C9 N1 Zn1 O5 -142.9(3) . . . 1_545
C10 N1 Zn1 O5 37.9(4) . . . 1_545
C9 N1 Zn1 C8 -116.5(3) . . . 1_545
C10 N1 Zn1 C8 64.4(4) . . . 1_545
